data_8103001
loop_
_publ_author_name
'Prashanth W. Menezes'
'Stefan Hoffmann'
'Yurii Prots'
'R\"udiger Kniep'

_publ_section_title
;
 Crystal structure of dicaesium diaquatricobalt(II)
 (phosphate-borate-hydrogenphosphate), Cs2Co3(H2O)2[B4P6O24(OH)2]
;
_journal_issue 1
_journal_name_full 'Zeitschrift f\"ur Kristallographie - New Crystal Structures'
_journal_page_first 1
_journal_paper_doi 10.1524/ncrs.2009.224.14.1
_journal_volume 224
_journal_year 2009
_chemical_formula_sum 'B4 Co3 Cs2 H6 O28 P6'
_chemical_formula_weight 1125.72
_space_group_IT_number 61
_symmetry_space_group_name_Hall '-P 2ac 2ab'
_symmetry_space_group_name_H-M 'P b c a'
_audit_creation_date 2008-09-01T17:08:35-00:00
_audit_creation_method 'WinGX routine CIF_UPDATE'
_cell_angle_alpha 90
_cell_angle_beta 90
_cell_angle_gamma 90
_cell_formula_units_Z 4
_cell_length_a 9.5526(4)
_cell_length_b 12.3190(4)
_cell_length_c 20.1123(8)
_cell_measurement_reflns_used 11117
_cell_measurement_temperature 293(2)
_cell_measurement_theta_max 33.8228
_cell_measurement_theta_min 2.0251
_cell_volume 2366.78(16)
_computing_cell_refinement 'CrystalClear (Rigaku/MSC Inc., 2005)'
_computing_data_collection 'CrystalClear (Rigaku/MSC Inc., 2005)'
_computing_data_reduction 'CrystalClear (Rigaku/MSC Inc., 2005)'
_computing_molecular_graphics 'DIAMOND VERSION 3.1 E (2007)'
_computing_structure_refinement 'SHELXL-97 (Sheldrick, 1997)'
_computing_structure_solution 'SHELXS-97 (Sheldrick, 1997)'
_diffrn_ambient_temperature 293(2)
_diffrn_detector_area_resol_mean 14.6306
_diffrn_measured_fraction_theta_full 1
_diffrn_measured_fraction_theta_max 1
_diffrn_measurement_details
;
        scan:
        Number of images: 400
                   Slice: -120.0000 - 120.0000
             Image width: 0.6000
                Exp time: 24.0000
           Rotation axis: Phi
                   Omega: 0.0000
                     Chi: 0.0000
                     Phi: 0.0000
                     XTD: 41.7400
                  2theta: -25.0000
        scan:
        Number of images: 95
                   Slice: -38.0000 - 19.0000
             Image width: 0.6000
                Exp time: 24.0000
           Rotation axis: Omega
                   Omega: 0.0000
                     Chi: -90.0000
                     Phi: -5.0000
                     XTD: 41.7400
                  2theta: -25.0000
;
_diffrn_measurement_device 'Rigaku AFC7'
_diffrn_measurement_method '\f, \w'
_diffrn_radiation_detector 'Mercury CCD'
_diffrn_radiation_monochromator 'Graphite Monochromator'
_diffrn_radiation_source 'Sealed Tube'
_diffrn_radiation_type MoK\a
_diffrn_radiation_wavelength 0.71073
_diffrn_reflns_av_R_equivalents 0.0278
_diffrn_reflns_limit_h_max 9
_diffrn_reflns_limit_h_min -13
_diffrn_reflns_limit_k_max 17
_diffrn_reflns_limit_k_min -17
_diffrn_reflns_limit_l_max 28
_diffrn_reflns_limit_l_min -27
_diffrn_reflns_number 19726
_diffrn_reflns_reduction_process 'Lp corrections applied'
_diffrn_reflns_theta_full 29.99
_diffrn_reflns_theta_max 29.99
_diffrn_reflns_theta_min 2.03
_diffrn_source_current 32
_diffrn_source_power 1.6
_diffrn_source_voltage 50
_exptl_absorpt_coefficient_mu 5.643
_exptl_absorpt_correction_T_max 1
_exptl_absorpt_correction_T_min 0.4803
_exptl_absorpt_correction_type multi-scan
_exptl_crystal_colour Pink
_exptl_crystal_density_diffrn 3.159
_exptl_crystal_density_method 'not measured'
_exptl_crystal_description Platelet
_exptl_crystal_F_000 2124
_exptl_crystal_size_max 0.065
_exptl_crystal_size_mid 0.140
_exptl_crystal_size_min 0.140
_refine_diff_density_max 0.739
_refine_diff_density_min -1.359
_refine_ls_extinction_method SHELXL
_refine_ls_goodness_of_fit_ref 1.172
_refine_ls_hydrogen_treatment mixed
_refine_ls_matrix_type full
_refine_ls_number_parameters 217
_refine_ls_number_reflns 3446
_refine_ls_number_restraints 1
_refine_ls_restrained_S_all 1.172
_refine_ls_R_factor_gt 0.0383
_refine_ls_shift/su_max 0.011
_refine_ls_structure_factor_coef Fsqd
_refine_ls_weighting_details 'calc w=1/[\s^2^(Fo^2^)+(0.0421P)^2^+6.6976P] where P=(Fo^2^+2Fc^2^)/3'
_refine_ls_weighting_scheme calc
_refine_ls_wR_factor_ref 0.0942
_reflns_number_gt 3289
_reflns_number_total 3446
_reflns_threshold_expression >2sigma(I)
_cod_data_source_file 409968.cff
_cod_data_source_block pm_1180a_voll
_cod_depositor_comments
;
The following automatic conversions were performed:
'_exptl_absorpt_correction_type' value 'Multi-scan' changed to
'multi-scan' according to
'/home/saulius/struct/CIF-dictionaries/cif_core.dic' dictionary named
'cif_core.dic' version 2.4.1 from 2010-06-29.

Automatic conversion script
Id: cif_fix_enum 1555 2011-01-17 13:19:09Z saulius 
;
_cod_original_sg_symbol_H-M Pbca
_cod_original_formula_sum 'H6 B4 Co3 Cs2 O28 P6'
_cod_database_code 8103001

loop_
_symmetry_equiv_pos_as_xyz
'x, y, z'
'-x+1/2, -y, z+1/2'
'x+1/2, -y+1/2, -z'
'-x, y+1/2, -z+1/2'
'-x, -y, -z'
'x-1/2, y, -z-1/2'
'-x-1/2, y-1/2, z'
'x, -y-1/2, z-1/2'

loop_
_atom_site_label
_atom_site_type_symbol
_atom_site_fract_x
_atom_site_fract_y
_atom_site_fract_z
_atom_site_U_iso_or_equiv
_atom_site_adp_type
_atom_site_occupancy
_atom_site_calc_flag
_atom_site_refinement_flags
_atom_site_disorder_group
_atom_site_disorder_assembly
Cs1 Cs 0.3517(2) 0.41132(18) 0.35101(13) 0.0348(3) Uani 0.553(7) d P . .
Cs2 Cs 0.3076(3) 0.39463(17) 0.34153(14) 0.0348(3) Uani 0.249(3) d P . .
Cs3 Cs 0.3371(4) 0.3958(3) 0.3628(3) 0.0348(3) Uani 0.195(7) d P . .
Co1 Co 0.18984(4) 0.18616(3) 0.081078(19) 0.00966(11) Uani 1 d . . .
Co2 Co 0 0 0 0.01328(13) Uani 1 d S . .
B1 B 0.2929(3) 0.0968(3) 0.21101(16) 0.0104(5) Uani 1 d . . .
B2 B 0.4306(3) 0.2656(2) 0.17321(15) 0.0093(5) Uani 1 d . . .
P1 P 0.01700(7) 0.15924(6) 0.21740(4) 0.00885(14) Uani 1 d . . .
P2 P 0.01243(8) 0.22641(6) 0.45448(4) 0.01159(15) Uani 1 d . . .
P3 P 0.27324(8) 0.43582(6) 0.12359(4) 0.00949(15) Uani 1 d . . .
O1 O 0.0173(2) 0.18950(18) 0.14501(10) 0.0116(4) Uani 1 d . . .
O2 O 0.0353(2) 0.2400(2) 0.37843(11) 0.0178(4) Uani 1 d . . .
O3 O 0.0666(2) 0.32571(18) 0.49175(11) 0.0156(4) Uani 1 d . . .
O4 O 0.1110(3) 0.1268(2) 0.46921(13) 0.0196(5) Uani 1 d . . .
O5 O 0.1463(2) 0.09241(16) 0.23744(11) 0.0123(4) Uani 1 d . . .
O6 O 0.1577(2) 0.01550(17) 0.07596(11) 0.0132(4) Uani 1 d . . .
O7 O 0.1804(2) 0.35486(18) 0.08802(11) 0.0146(4) Uani 1 d . . .
O8 O 0.3125(2) 0.19266(17) 0.17142(10) 0.0112(4) Uani 1 d . . .
O9 O 0.3220(2) -0.00217(18) 0.17253(11) 0.0147(4) Uani 1 d . . .
O10 O 0.3620(3) 0.0516(2) 0.42960(13) 0.0188(5) Uani 1 d . . .
O11 O 0.3652(2) 0.1977(2) 0.02708(12) 0.0196(5) Uani 1 d . . .
O12 O 0.3862(2) 0.08967(17) 0.26882(10) 0.0117(4) Uani 1 d . . .
O13 O 0.3868(3) 0.37877(18) 0.16527(13) 0.0192(5) Uani 1 d . . .
O14 O 0.5055(2) 0.26143(17) 0.23808(11) 0.0118(4) Uani 1 d . . .
H1 H 0.128(6) 0.128(5) 0.505(3) 0.035(14) Uiso 1 d . . .
H2 H 0.296(6) 0.078(4) 0.440(3) 0.031(14) Uiso 1 d . . .
H3 H 0.405(5) 0.095(4) 0.406(2) 0.022(11) Uiso 1 d . . .

loop_
_atom_site_aniso_label
_atom_site_aniso_U_11
_atom_site_aniso_U_22
_atom_site_aniso_U_33
_atom_site_aniso_U_23
_atom_site_aniso_U_13
_atom_site_aniso_U_12
Cs1 0.0337(6) 0.0250(5) 0.0457(5) 0.0058(3) 0.0139(5) 0.0107(4)
Cs2 0.0337(6) 0.0250(5) 0.0457(5) 0.0058(3) 0.0139(5) 0.0107(4)
Cs3 0.0337(6) 0.0250(5) 0.0457(5) 0.0058(3) 0.0139(5) 0.0107(4)
Co1 0.00869(18) 0.00933(18) 0.01097(19) 0.00000(12) 0.00021(13) -0.00082(12)
Co2 0.0115(3) 0.0146(3) 0.0138(3) -0.0011(2) -0.0014(2) -0.00001(19)
B1 0.0086(12) 0.0114(13) 0.0111(13) -0.0009(10) -0.0012(11) -0.0007(10)
B2 0.0089(12) 0.0096(12) 0.0095(12) 0.0022(9) 0.0011(10) -0.0002(10)
P1 0.0069(3) 0.0102(3) 0.0094(3) -0.0003(2) 0.0009(2) -0.0001(2)
P2 0.0093(3) 0.0149(3) 0.0106(3) -0.0001(2) -0.0022(2) 0.0002(2)
P3 0.0103(3) 0.0072(3) 0.0110(3) 0.0003(2) -0.0010(2) -0.0008(2)
O1 0.0104(9) 0.0153(10) 0.0089(9) 0.0007(7) 0.0018(7) -0.0007(7)
O2 0.0118(9) 0.0308(12) 0.0109(9) 0.0020(9) -0.0021(8) -0.0007(9)
O3 0.0178(11) 0.0142(9) 0.0147(10) -0.0014(8) -0.0062(8) 0.0001(8)
O4 0.0225(12) 0.0200(11) 0.0165(11) -0.0015(9) -0.0037(9) 0.0075(9)
O5 0.0087(9) 0.0128(9) 0.0156(10) 0.0034(7) 0.0003(8) 0.0012(7)
O6 0.0148(10) 0.0098(9) 0.0151(9) 0.0016(7) -0.0023(8) 0.0015(7)
O7 0.0182(10) 0.0099(9) 0.0158(10) 0.0009(8) -0.0053(8) -0.0019(8)
O8 0.0090(9) 0.0140(9) 0.0105(9) 0.0032(7) -0.0025(7) -0.0039(7)
O9 0.0143(10) 0.0147(10) 0.0151(10) -0.0040(8) -0.0044(8) 0.0052(8)
O10 0.0128(10) 0.0231(11) 0.0207(11) 0.0048(9) 0.0022(9) -0.0004(9)
O11 0.0107(10) 0.0314(13) 0.0166(11) -0.0019(9) 0.0021(8) -0.0042(9)
O12 0.0094(9) 0.0146(9) 0.0110(9) 0.0024(7) -0.0025(7) -0.0031(7)
O13 0.0220(11) 0.0084(9) 0.0271(12) 0.0012(8) -0.0118(10) 0.0004(8)
O14 0.0117(9) 0.0124(9) 0.0114(9) 0.0028(7) -0.0033(8) -0.0021(7)

loop_
_atom_type_symbol
_atom_type_description
_atom_type_scat_dispersion_real
_atom_type_scat_dispersion_imag
_atom_type_scat_source
B B 0.0013 0.0007 'International Tables Vol C Tables 4.2.6.8 and 6.1.1.4'
Co Co 0.3494 0.9721 'International Tables Vol C Tables 4.2.6.8 and 6.1.1.4'
Cs Cs -0.368 2.1192 'International Tables Vol C Tables 4.2.6.8 and 6.1.1.4'
O O 0.0106 0.006 'International Tables Vol C Tables 4.2.6.8 and 6.1.1.4'
P P 0.1023 0.0942 'International Tables Vol C Tables 4.2.6.8 and 6.1.1.4'
H H 0 0 'International Tables Vol C Tables 4.2.6.8 and 6.1.1.4'

loop_
_geom_angle_atom_site_label_1
_geom_angle_atom_site_label_2
_geom_angle_atom_site_label_3
_geom_angle
_geom_angle_site_symmetry_1
_geom_angle_site_symmetry_3
_geom_angle_publ_flag
Cs2 Cs1 O10 82.6(4) . 7_665 ?
Cs2 Cs1 O1 94.3(4) . 6_656 ?
O10 Cs1 O1 142.89(13) 7_665 6_656 ?
Cs2 Cs1 O5 91.1(4) . 7_665 ?
O10 Cs1 O5 88.81(8) 7_665 7_665 ?
O1 Cs1 O5 128.29(10) 6_656 7_665 ?
Cs2 Cs1 O14 83.3(4) . . ?
O10 Cs1 O14 164.00(9) 7_665 . ?
O1 Cs1 O14 45.98(6) 6_656 . ?
O5 Cs1 O14 83.98(9) 7_665 . ?
Cs2 Cs1 O9 148.9(5) . 4_655 ?
O10 Cs1 O9 120.63(9) 7_665 4_655 ?
O1 Cs1 O9 79.13(7) 6_656 4_655 ?
O5 Cs1 O9 70.67(8) 7_665 4_655 ?
O14 Cs1 O9 70.22(7) . 4_655 ?
Cs2 Cs1 O7 144.2(4) . 6_656 ?
O10 Cs1 O7 122.03(9) 7_665 6_656 ?
O1 Cs1 O7 50.15(6) 6_656 6_656 ?
O5 Cs1 O7 112.99(10) 7_665 6_656 ?
O14 Cs1 O7 73.96(6) . 6_656 ?
O9 Cs1 O7 42.34(6) 4_655 6_656 ?
Cs2 Cs1 O12 63.0(4) . 7_665 ?
O10 Cs1 O12 58.31(6) 7_665 7_665 ?
O1 Cs1 O12 149.74(8) 6_656 7_665 ?
O5 Cs1 O12 40.70(6) 7_665 7_665 ?
O14 Cs1 O12 108.17(8) . 7_665 ?
O9 Cs1 O12 109.48(10) 4_655 7_665 ?
O7 Cs1 O12 150.54(11) 6_656 7_665 ?
Cs2 Cs1 O4 129.4(4) . 7_665 ?
O10 Cs1 O4 46.79(7) 7_665 7_665 ?
O1 Cs1 O4 125.07(8) 6_656 7_665 ?
O5 Cs1 O4 87.50(8) 7_665 7_665 ?
O14 Cs1 O4 146.45(10) . 7_665 ?
O9 Cs1 O4 76.33(7) 4_655 7_665 ?
O7 Cs1 O4 79.77(7) 6_656 7_665 ?
O12 Cs1 O4 85.10(7) 7_665 7_665 ?
Cs2 Cs1 O2 31.9(5) . . ?
O10 Cs1 O2 72.97(8) 7_665 . ?
O1 Cs1 O2 84.98(8) 6_656 . ?
O5 Cs1 O2 120.42(7) 7_665 . ?
O14 Cs1 O2 98.47(7) . . ?
O9 Cs1 O2 164.11(8) 4_655 . ?
O7 Cs1 O2 124.93(9) 6_656 . ?
O12 Cs1 O2 84.31(6) 7_665 . ?
O4 Cs1 O2 113.72(9) 7_665 . ?
Cs2 Cs1 P1 82.9(3) . 6_656 ?
O10 Cs1 P1 157.69(12) 7_665 6_656 ?
O1 Cs1 P1 23.20(4) 6_656 6_656 ?
O5 Cs1 P1 108.30(8) 7_665 6_656 ?
O14 Cs1 P1 24.32(4) . 6_656 ?
O9 Cs1 P1 79.53(6) 4_655 6_656 ?
O7 Cs1 P1 65.08(4) 6_656 6_656 ?
O12 Cs1 P1 127.52(7) 7_665 6_656 ?
O4 Cs1 P1 144.71(7) 7_665 6_656 ?
O2 Cs1 P1 85.81(6) . 6_656 ?
Cs2 Cs1 O13 70.0(4) . . ?
O10 Cs1 O13 128.42(8) 7_665 . ?
O1 Cs1 O13 83.61(6) 6_656 . ?
O5 Cs1 O13 50.60(6) 7_665 . ?
O14 Cs1 O13 38.14(6) . . ?
O9 Cs1 O13 79.04(8) 4_655 . ?
O7 Cs1 O13 104.49(8) 6_656 . ?
O12 Cs1 O13 70.31(7) 7_665 . ?
O4 Cs1 O13 136.66(10) 7_665 . ?
O2 Cs1 O13 99.12(7) . . ?
P1 Cs1 O13 60.70(5) 6_656 . ?
Cs1 Cs2 Cs3 38.4(5) . . ?
Cs1 Cs2 O10 88.0(4) . 7_665 ?
Cs3 Cs2 O10 78.0(5) . 7_665 ?
Cs1 Cs2 O1 76.7(3) . 6_656 ?
Cs3 Cs2 O1 67.1(5) . 6_656 ?
O10 Cs2 O1 140.10(11) 7_665 6_656 ?
Cs1 Cs2 O5 79.9(5) . 7_665 ?
Cs3 Cs2 O5 116.3(6) . 7_665 ?
O10 Cs2 O5 88.33(8) 7_665 7_665 ?
O1 Cs2 O5 123.84(9) 6_656 7_665 ?
Cs1 Cs2 O14 87.8(4) . . ?
Cs3 Cs2 O14 103.2(5) . . ?
O10 Cs2 O14 171.41(10) 7_665 . ?
O1 Cs2 O14 45.60(6) 6_656 . ?
O5 Cs2 O14 83.53(7) 7_665 . ?
Cs1 Cs2 O2 143.5(5) . . ?
Cs3 Cs2 O2 105.2(6) . . ?
O10 Cs2 O2 79.58(8) 7_665 . ?
O1 Cs2 O2 91.05(8) 6_656 . ?
O5 Cs2 O2 133.17(11) 7_665 . ?
O14 Cs2 O2 108.05(9) . . ?
Cs1 Cs2 O12 109.3(4) . 7_665 ?
Cs3 Cs2 O12 130.2(5) . 7_665 ?
O10 Cs2 O12 60.86(7) 7_665 7_665 ?
O1 Cs2 O12 159.04(10) 6_656 7_665 ?
O5 Cs2 O12 42.10(6) 7_665 7_665 ?
O14 Cs2 O12 113.66(9) . 7_665 ?
O2 Cs2 O12 94.36(9) . 7_665 ?
Cs1 Cs2 O13 102.5(5) . . ?
Cs3 Cs2 O13 134.5(6) . . ?
O10 Cs2 O13 134.78(10) 7_665 . ?
O1 Cs2 O13 84.88(7) 6_656 . ?
O5 Cs2 O13 51.80(6) 7_665 . ?
O14 Cs2 O13 39.44(6) . . ?
O2 Cs2 O13 110.60(10) . . ?
O12 Cs2 O13 74.26(7) 7_665 . ?
Cs1 Cs2 O14 175.1(4) . 6_556 ?
Cs3 Cs2 O14 143.7(6) . 6_556 ?
O10 Cs2 O14 96.75(9) 7_665 6_556 ?
O1 Cs2 O14 99.98(8) 6_656 6_556 ?
O5 Cs2 O14 99.23(9) 7_665 6_556 ?
O14 Cs2 O14 87.28(7) . 6_556 ?
O2 Cs2 O14 39.24(6) . 6_556 ?
O12 Cs2 O14 72.46(8) 7_665 6_556 ?
O13 Cs2 O14 73.43(8) . 6_556 ?
Cs1 Cs2 P1 89.4(3) . 6_656 ?
Cs3 Cs2 P1 89.5(5) . 6_656 ?
O10 Cs2 P1 162.85(10) 7_665 6_656 ?
O1 Cs2 P1 23.69(4) 6_656 6_656 ?
O5 Cs2 P1 107.90(7) 7_665 6_656 ?
O14 Cs2 P1 24.54(4) . 6_656 ?
O2 Cs2 P1 92.61(7) . 6_656 ?
O12 Cs2 P1 135.57(9) 7_665 6_656 ?
O13 Cs2 P1 62.26(5) . 6_656 ?
O14 Cs2 P1 86.30(7) 6_556 6_656 ?
Cs1 Cs2 B1 102.0(5) . 7_665 ?
Cs3 Cs2 B1 135.0(6) . 7_665 ?
O10 Cs2 B1 81.42(8) 7_665 7_665 ?
O1 Cs2 B1 137.47(9) 6_656 7_665 ?
O5 Cs2 B1 23.39(6) 7_665 7_665 ?
O14 Cs2 B1 92.07(8) . 7_665 ?
O2 Cs2 B1 109.80(10) . 7_665 ?
O12 Cs2 B1 23.05(6) 7_665 7_665 ?
O13 Cs2 B1 53.45(7) . 7_665 ?
O14 Cs2 B1 77.92(8) 6_556 7_665 ?
P1 Cs2 B1 115.68(8) 6_656 7_665 ?
Cs2 Cs3 O10 92.4(5) . 7_665 ?
Cs2 Cs3 O1 104.0(5) . 6_656 ?
O10 Cs3 O1 154.4(2) 7_665 6_656 ?
Cs2 Cs3 O14 68.4(5) . . ?
O10 Cs3 O14 159.1(2) 7_665 . ?
O1 Cs3 O14 45.30(8) 6_656 . ?
Cs2 Cs3 O7 139.1(6) . 6_656 ?
O10 Cs3 O7 124.22(17) 7_665 6_656 ?
O1 Cs3 O7 50.49(8) 6_656 6_656 ?
O14 Cs3 O7 72.09(9) . 6_656 ?
Cs2 Cs3 O2 66.6(5) . . ?
O10 Cs3 O2 77.77(12) 7_665 . ?
O1 Cs3 O2 90.71(13) 6_656 . ?
O14 Cs3 O2 100.94(13) . . ?
O7 Cs3 O2 132.76(15) 6_656 . ?
Cs2 Cs3 O5 56.2(6) . 7_665 ?
O10 Cs3 O5 84.78(12) 7_665 7_665 ?
O1 Cs3 O5 120.69(15) 6_656 7_665 ?
O14 Cs3 O5 77.57(12) . 7_665 ?
O7 Cs3 O5 105.31(13) 6_656 7_665 ?
O2 Cs3 O5 118.98(15) . 7_665 ?
Cs2 Cs3 O11 144.9(6) . 8_566 ?
O10 Cs3 O11 80.66(13) 7_665 8_566 ?
O1 Cs3 O11 74.57(12) 6_656 8_566 ?
O14 Cs3 O11 119.83(14) . 8_566 ?
O7 Cs3 O11 67.09(11) 6_656 8_566 ?
O2 Cs3 O11 78.29(12) . 8_566 ?
O5 Cs3 O11 154.42(15) 7_665 8_566 ?
Cs2 Cs3 O9 110.3(6) . 4_655 ?
O10 Cs3 O9 116.14(14) 7_665 4_655 ?
O1 Cs3 O9 76.69(10) 6_656 4_655 ?
O14 Cs3 O9 66.00(9) . 4_655 ?
O7 Cs3 O9 40.76(7) 6_656 4_655 ?
O2 Cs3 O9 166.08(14) . 4_655 ?
O5 Cs3 O9 64.59(10) 7_665 4_655 ?
O11 Cs3 O9 103.51(13) 8_566 4_655 ?
Cs2 Cs3 O4 126.5(6) . 7_665 ?
O10 Cs3 O4 47.03(9) 7_665 7_665 ?
O1 Cs3 O4 127.43(16) 6_656 7_665 ?
O14 Cs3 O4 139.24(15) . 7_665 ?
O7 Cs3 O4 79.31(11) 6_656 7_665 ?
O2 Cs3 O4 119.82(14) . 7_665 ?
O5 Cs3 O4 82.81(11) 7_665 7_665 ?
O11 Cs3 O4 71.87(11) 8_566 7_665 ?
O9 Cs3 O4 73.34(10) 4_655 7_665 ?
Cs2 Cs3 O12 43.8(5) . 7_665 ?
O10 Cs3 O12 57.06(9) 7_665 7_665 ?
O1 Cs3 O12 145.74(18) 6_656 7_665 ?
O14 Cs3 O12 102.04(15) . 7_665 ?
O7 Cs3 O12 141.46(15) 6_656 7_665 ?
O2 Cs3 O12 85.69(11) . 7_665 ?
O5 Cs3 O12 38.30(7) 7_665 7_665 ?
O11 Cs3 O12 137.15(14) 8_566 7_665 ?
O9 Cs3 O12 101.33(13) 4_655 7_665 ?
O4 Cs3 O12 82.72(10) 7_665 7_665 ?
Cs2 Cs3 P1 82.6(5) . 6_656 ?
O10 Cs3 P1 167.19(16) 7_665 6_656 ?
O1 Cs3 P1 22.82(5) 6_656 6_656 ?
O14 Cs3 P1 24.41(5) . 6_656 ?
O7 Cs3 P1 64.88(8) 6_656 6_656 ?
O2 Cs3 P1 89.42(11) . 6_656 ?
O5 Cs3 P1 101.98(13) 7_665 6_656 ?
O11 Cs3 P1 96.60(12) 8_566 6_656 ?
O9 Cs3 P1 76.67(9) 4_655 6_656 ?
O4 Cs3 P1 143.95(14) 7_665 6_656 ?
O12 Cs3 P1 122.94(15) 7_665 6_656 ?
O11 Co1 O7 90.09(10) . . ?
O11 Co1 O1 172.79(9) . . ?
O7 Co1 O1 84.56(9) . . ?
O11 Co1 O6 99.49(10) . . ?
O7 Co1 O6 169.17(9) . . ?
O1 Co1 O6 86.29(8) . . ?
O11 Co1 O3 90.56(9) . 8_565 ?
O7 Co1 O3 95.74(8) . 8_565 ?
O1 Co1 O3 94.78(9) . 8_565 ?
O6 Co1 O3 79.25(8) . 8_565 ?
O11 Co1 O8 89.99(9) . . ?
O7 Co1 O8 86.00(8) . . ?
O1 Co1 O8 84.83(8) . . ?
O6 Co1 O8 98.94(8) . . ?
O3 Co1 O8 178.17(8) 8_565 . ?
O11 Co1 Cs3 137.70(10) . 6_556 ?
O7 Co1 Cs3 50.48(9) . 6_556 ?
O1 Co1 Cs3 39.26(8) . 6_556 ?
O6 Co1 Cs3 118.86(9) . 6_556 ?
O3 Co1 Cs3 80.50(9) 8_565 6_556 ?
O8 Co1 Cs3 100.24(9) . 6_556 ?
O10 Co2 O10 180.00(15) 2_554 6_556 ?
O10 Co2 O6 86.10(9) 2_554 5 ?
O10 Co2 O6 93.90(9) 6_556 5 ?
O10 Co2 O6 93.90(9) 2_554 . ?
O10 Co2 O6 86.10(9) 6_556 . ?
O6 Co2 O6 180.00(11) 5 . ?
O10 Co2 O3 86.35(9) 2_554 4_545 ?
O10 Co2 O3 93.65(9) 6_556 4_545 ?
O6 Co2 O3 76.68(8) 5 4_545 ?
O6 Co2 O3 103.32(8) . 4_545 ?
O10 Co2 O3 93.65(9) 2_554 8_565 ?
O10 Co2 O3 86.35(9) 6_556 8_565 ?
O6 Co2 O3 103.32(8) 5 8_565 ?
O6 Co2 O3 76.68(8) . 8_565 ?
O3 Co2 O3 180.00(12) 4_545 8_565 ?
O8 B1 O12 114.2(2) . . ?
O8 B1 O9 111.4(2) . . ?
O12 B1 O9 104.6(2) . . ?
O8 B1 O5 110.4(2) . . ?
O12 B1 O5 106.5(2) . . ?
O9 B1 O5 109.5(2) . . ?
O8 B1 Cs2 165.7(2) . 7_655 ?
O12 B1 Cs2 63.92(14) . 7_655 ?
O9 B1 Cs2 82.31(16) . 7_655 ?
O5 B1 Cs2 59.19(14) . 7_655 ?
O8 B1 Cs1 158.86(19) . 7_655 ?
O12 B1 Cs1 66.79(14) . 7_655 ?
O9 B1 Cs1 87.77(16) . 7_655 ?
O5 B1 Cs1 52.34(13) . 7_655 ?
Cs2 B1 Cs1 7.33(5) 7_655 7_655 ?
O8 B2 O13 111.5(2) . . ?
O8 B2 O2 112.3(2) . 6_656 ?
O13 B2 O2 108.7(2) . 6_656 ?
O8 B2 O14 112.1(2) . . ?
O13 B2 O14 105.4(2) . . ?
O2 B2 O14 106.4(2) 6_656 . ?
O8 B2 Cs2 92.28(16) . . ?
O13 B2 Cs2 67.83(16) . . ?
O2 B2 Cs2 153.82(19) 6_656 . ?
O14 B2 Cs2 53.24(13) . . ?
O8 B2 Cs2 164.19(19) . 6_656 ?
O13 B2 Cs2 82.49(16) . 6_656 ?
O2 B2 Cs2 54.19(14) 6_656 6_656 ?
O14 B2 Cs2 68.97(14) . 6_656 ?
Cs2 B2 Cs2 100.08(8) . 6_656 ?
O1 P1 O5 112.66(12) . . ?
O1 P1 O12 108.27(12) . 6_556 ?
O5 P1 O12 107.86(12) . 6_556 ?
O1 P1 O14 111.02(12) . 6_556 ?
O5 P1 O14 109.90(12) . 6_556 ?
O12 P1 O14 106.90(11) 6_556 6_556 ?
O1 P1 Cs2 59.90(10) . 6_556 ?
O5 P1 Cs2 158.95(10) . 6_556 ?
O12 P1 Cs2 93.14(10) 6_556 6_556 ?
O14 P1 Cs2 60.80(9) 6_556 6_556 ?
O1 P1 Cs1 55.89(9) . 6_556 ?
O5 P1 Cs1 151.47(9) . 6_556 ?
O12 P1 Cs1 100.67(9) 6_556 6_556 ?
O14 P1 Cs1 60.57(10) 6_556 6_556 ?
Cs2 P1 Cs1 7.76(4) 6_556 6_556 ?
O1 P1 Cs3 52.48(12) . 6_556 ?
O5 P1 Cs3 153.77(11) . 6_556 ?
O12 P1 Cs3 97.93(11) 6_556 6_556 ?
O14 P1 Cs3 65.44(12) 6_556 6_556 ?
Cs2 P1 Cs3 7.86(8) 6_556 6_556 ?
Cs1 P1 Cs3 5.12(6) 6_556 6_556 ?
O11 P2 O3 112.74(14) 6_556 . ?
O11 P2 O2 113.66(13) 6_556 . ?
O3 P2 O2 110.45(14) . . ?
O11 P2 O4 109.33(15) 6_556 . ?
O3 P2 O4 109.25(13) . . ?
O2 P2 O4 100.67(14) . . ?
O11 P2 Cs3 157.97(12) 6_556 . ?
O3 P2 Cs3 64.11(11) . . ?
O2 P2 Cs3 53.56(12) . . ?
O4 P2 Cs3 91.63(12) . . ?
O11 P2 Cs2 152.53(11) 6_556 . ?
O3 P2 Cs2 68.89(10) . . ?
O2 P2 Cs2 46.80(10) . . ?
O4 P2 Cs2 94.90(11) . . ?
Cs3 P2 Cs2 7.04(7) . . ?
O7 P3 O6 112.42(13) . 7_665 ?
O7 P3 O13 111.64(13) . . ?
O6 P3 O13 109.36(14) 7_665 . ?
O7 P3 O9 106.41(13) . 7_665 ?
O6 P3 O9 109.74(12) 7_665 7_665 ?
O13 P3 O9 107.09(14) . 7_665 ?
O7 P3 Cs1 55.33(10) . 6_556 ?
O6 P3 Cs1 123.76(9) 7_665 6_556 ?
O13 P3 Cs1 126.47(11) . 6_556 ?
O9 P3 Cs1 51.19(9) 7_665 6_556 ?
O7 P3 Cs3 51.19(11) . 6_556 ?
O6 P3 Cs3 123.11(11) 7_665 6_556 ?
O13 P3 Cs3 127.50(12) . 6_556 ?
O9 P3 Cs3 55.40(11) 7_665 6_556 ?
Cs1 P3 Cs3 4.25(5) 6_556 6_556 ?
P1 O1 Co1 126.31(13) . . ?
P1 O1 Cs3 104.69(14) . 6_556 ?
Co1 O1 Cs3 115.23(12) . 6_556 ?
P1 O1 Cs1 100.91(11) . 6_556 ?
Co1 O1 Cs1 115.30(9) . 6_556 ?
Cs3 O1 Cs1 5.95(7) 6_556 6_556 ?
P1 O1 Cs2 96.41(11) . 6_556 ?
Co1 O1 Cs2 123.69(10) . 6_556 ?
Cs3 O1 Cs2 8.84(10) 6_556 6_556 ?
Cs1 O1 Cs2 8.97(5) 6_556 6_556 ?
B2 O2 P2 128.3(2) 6_556 . ?
B2 O2 Cs2 104.59(17) 6_556 . ?
P2 O2 Cs2 113.17(12) . . ?
B2 O2 Cs3 112.35(19) 6_556 . ?
P2 O2 Cs3 105.38(14) . . ?
Cs2 O2 Cs3 8.17(9) . . ?
B2 O2 Cs1 108.93(17) 6_556 . ?
P2 O2 Cs1 108.71(11) . . ?
Cs2 O2 Cs1 4.63(6) . . ?
Cs3 O2 Cs1 3.55(8) . . ?
P2 O3 Co1 122.76(13) . 8_566 ?
P2 O3 Co2 135.01(13) . 4 ?
Co1 O3 Co2 99.10(9) 8_566 4 ?
P2 O3 Cs3 94.49(12) . . ?
Co1 O3 Cs3 102.43(11) 8_566 . ?
Co2 O3 Cs3 91.50(9) 4 . ?
P2 O4 Cs1 120.82(13) . 7_655 ?
P2 O4 Cs3 125.96(15) . 7_655 ?
Cs1 O4 Cs3 5.34(6) 7_655 7_655 ?
P2 O4 H1 108(4) . . ?
Cs1 O4 H1 129(4) 7_655 . ?
Cs3 O4 H1 124(4) 7_655 . ?
B1 O5 P1 129.66(19) . . ?
B1 O5 Cs1 105.85(16) . 7_655 ?
P1 O5 Cs1 124.49(11) . 7_655 ?
B1 O5 Cs2 97.42(16) . 7_655 ?
P1 O5 Cs2 132.87(12) . 7_655 ?
Cs1 O5 Cs2 8.97(5) 7_655 7_655 ?
B1 O5 Cs3 103.78(17) . 7_655 ?
P1 O5 Cs3 126.54(13) . 7_655 ?
Cs1 O5 Cs3 2.29(9) 7_655 7_655 ?
Cs2 O5 Cs3 7.54(8) 7_655 7_655 ?
P3 O6 Co1 122.98(13) 7_655 . ?
P3 O6 Co2 133.82(13) 7_655 . ?
Co1 O6 Co2 102.88(9) . . ?
P3 O7 Co1 131.53(13) . . ?
P3 O7 Cs1 103.46(12) . 6_556 ?
Co1 O7 Cs1 105.34(9) . 6_556 ?
P3 O7 Cs3 108.88(14) . 6_556 ?
Co1 O7 Cs3 101.84(11) . 6_556 ?
Cs1 O7 Cs3 5.54(6) 6_556 6_556 ?
B1 O8 B2 126.9(2) . . ?
B1 O8 Co1 111.38(17) . . ?
B2 O8 Co1 117.87(17) . . ?
B1 O9 P3 129.42(19) . 7_655 ?
B1 O9 Cs1 121.15(17) . 4_645 ?
P3 O9 Cs1 107.64(11) 7_655 4_645 ?
B1 O9 Cs3 124.76(18) . 4_645 ?
P3 O9 Cs3 103.71(13) 7_655 4_645 ?
Cs1 O9 Cs3 3.99(7) 4_645 4_645 ?
B1 O9 Cs2 119.75(17) . 4_645 ?
P3 O9 Cs2 109.79(11) 7_655 4_645 ?
Cs1 O9 Cs2 3.97(5) 4_645 4_645 ?
Cs3 O9 Cs2 7.32(9) 4_645 4_645 ?
Co2 O10 Cs3 121.26(14) 2 7_655 ?
Co2 O10 Cs2 122.94(11) 2 7_655 ?
Cs3 O10 Cs2 9.56(10) 7_655 7_655 ?
Co2 O10 Cs1 127.25(12) 2 7_655 ?
Cs3 O10 Cs1 6.04(7) 7_655 7_655 ?
Cs2 O10 Cs1 9.36(5) 7_655 7_655 ?
Co2 O10 H2 119(4) 2 . ?
Cs3 O10 H2 82(4) 7_655 . ?
Cs2 O10 H2 89(4) 7_655 . ?
Cs1 O10 H2 80(4) 7_655 . ?
Co2 O10 H3 106(3) 2 . ?
Cs3 O10 H3 118(3) 7_655 . ?
Cs2 O10 H3 109(3) 7_655 . ?
Cs1 O10 H3 113(3) 7_655 . ?
H2 O10 H3 108(5) . . ?
P2 O11 Co1 131.97(15) 6_656 . ?
P2 O11 Cs3 112.49(13) 6_656 8_565 ?
Co1 O11 Cs3 115.06(11) . 8_565 ?
P2 O11 Cs1 110.32(11) 6_656 8_565 ?
Co1 O11 Cs1 116.96(9) . 8_565 ?
Cs3 O11 Cs1 2.88(9) 8_565 8_565 ?
B1 O12 P1 127.00(19) . 6_656 ?
B1 O12 Cs2 93.04(15) . 7_655 ?
P1 O12 Cs2 139.89(11) 6_656 7_655 ?
B1 O12 Cs1 90.99(16) . 7_655 ?
P1 O12 Cs1 140.91(12) 6_656 7_655 ?
Cs2 O12 Cs1 7.69(6) 7_655 7_655 ?
B1 O12 Cs3 95.32(17) . 7_655 ?
P1 O12 Cs3 137.00(13) 6_656 7_655 ?
Cs2 O12 Cs3 6.05(8) 7_655 7_655 ?
Cs1 O12 Cs3 4.69(7) 7_655 7_655 ?
B2 O13 P3 134.0(2) . . ?
B2 O13 Cs2 90.24(16) . . ?
P3 O13 Cs2 111.11(13) . . ?
B2 O13 Cs1 91.06(16) . . ?
P3 O13 Cs1 115.33(13) . . ?
Cs2 O13 Cs1 7.52(5) . . ?
B2 O14 P1 124.67(18) . 6_656 ?
B2 O14 Cs2 105.26(16) . . ?
P1 O14 Cs2 94.66(10) 6_656 . ?
B2 O14 Cs1 111.85(16) . . ?
P1 O14 Cs1 95.11(11) 6_656 . ?
Cs2 O14 Cs1 8.88(5) . . ?
B2 O14 Cs3 113.63(18) . . ?
P1 O14 Cs3 90.15(13) 6_656 . ?
Cs2 O14 Cs3 8.42(8) . . ?
Cs1 O14 Cs3 5.26(7) . . ?
B2 O14 Cs2 88.87(15) . 6_656 ?
P1 O14 Cs2 123.90(11) 6_656 6_656 ?
Cs2 O14 Cs2 120.53(9) . 6_656 ?
Cs1 O14 Cs2 113.68(8) . 6_656 ?
Cs3 O14 Cs2 118.23(11) . 6_656 ?

loop_
_geom_bond_atom_site_label_1
_geom_bond_atom_site_label_2
_geom_bond_distance
_geom_bond_site_symmetry_2
_geom_bond_publ_flag
Cs1 Cs2 0.506(3) . ?
Cs1 O10 3.106(3) 7_665 ?
Cs1 O1 3.158(3) 6_656 ?
Cs1 O5 3.193(4) 7_665 ?
Cs1 O14 3.275(3) . ?
Cs1 O9 3.329(3) 4_655 ?
Cs1 O7 3.443(3) 6_656 ?
Cs1 O12 3.566(3) 7_665 ?
Cs1 O4 3.582(3) 7_665 ?
Cs1 O2 3.727(4) . ?
Cs1 P1 3.7458(16) 6_656 ?
Cs1 O13 3.772(4) . ?
Cs2 Cs3 0.512(5) . ?
Cs2 O10 3.082(3) 7_665 ?
Cs2 O1 3.236(3) 6_656 ?
Cs2 O5 3.242(3) 7_665 ?
Cs2 O14 3.255(3) . ?
Cs2 O2 3.308(3) . ?
Cs2 O12 3.367(3) 7_665 ?
Cs2 O13 3.630(4) . ?
Cs2 O14 3.685(4) 6_556 ?
Cs2 P1 3.717(2) 6_656 ?
Cs2 B1 3.743(4) 7_665 ?
Cs3 O10 3.018(5) 7_665 ?
Cs3 O1 3.073(5) 6_656 ?
Cs3 O14 3.409(5) . ?
Cs3 O7 3.462(5) 6_656 ?
Cs3 O2 3.478(5) . ?
Cs3 O5 3.500(6) 7_665 ?
Cs3 O11 3.510(6) 8_566 ?
Cs3 O9 3.562(5) 4_655 ?
Cs3 O4 3.595(5) 7_665 ?
Cs3 O12 3.718(5) 7_665 ?
Cs3 P1 3.748(4) 6_656 ?
Co1 O11 2.001(2) . ?
Co1 O7 2.085(2) . ?
Co1 O1 2.091(2) . ?
Co1 O6 2.127(2) . ?
Co1 O3 2.153(2) 8_565 ?
Co1 O8 2.163(2) . ?
Co1 Cs3 4.393(4) 6_556 ?
Co2 O10 2.037(2) 2_554 ?
Co2 O10 2.037(2) 6_556 ?
Co2 O6 2.154(2) 5 ?
Co2 O6 2.154(2) . ?
Co2 O3 2.245(2) 4_545 ?
Co2 O3 2.245(2) 8_565 ?
B1 O8 1.437(4) . ?
B1 O12 1.467(4) . ?
B1 O9 1.471(4) . ?
B1 O5 1.498(4) . ?
B1 Cs2 3.743(4) 7_655 ?
B1 Cs1 3.880(4) 7_655 ?
B2 O8 1.443(4) . ?
B2 O13 1.464(4) . ?
B2 O2 1.476(4) 6_656 ?
B2 O14 1.489(4) . ?
B2 Cs2 3.948(4) 6_656 ?
P1 O1 1.503(2) . ?
P1 O5 1.538(2) . ?
P1 O12 1.541(2) 6_556 ?
P1 O14 1.549(2) 6_556 ?
P1 Cs2 3.717(2) 6_556 ?
P1 Cs1 3.7458(16) 6_556 ?
P1 Cs3 3.748(4) 6_556 ?
P2 O11 1.497(2) 6_556 ?
P2 O3 1.525(2) . ?
P2 O2 1.554(2) . ?
P2 O4 1.574(3) . ?
P3 O7 1.514(2) . ?
P3 O6 1.522(2) 7_665 ?
P3 O13 1.540(2) . ?
P3 O9 1.543(2) 7_665 ?
P3 Cs1 4.071(2) 6_556 ?
P3 Cs3 4.204(4) 6_556 ?
O1 Cs3 3.073(5) 6_556 ?
O1 Cs1 3.158(3) 6_556 ?
O1 Cs2 3.236(3) 6_556 ?
O2 B2 1.476(4) 6_556 ?
O3 Co1 2.153(2) 8_566 ?
O3 Co2 2.245(2) 4 ?
O4 Cs1 3.582(3) 7_655 ?
O4 Cs3 3.595(5) 7_655 ?
O4 H1 0.74(6) . ?
O5 Cs1 3.193(4) 7_655 ?
O5 Cs2 3.242(3) 7_655 ?
O5 Cs3 3.500(6) 7_655 ?
O6 P3 1.522(2) 7_655 ?
O7 Cs1 3.443(3) 6_556 ?
O7 Cs3 3.462(5) 6_556 ?
O9 P3 1.543(2) 7_655 ?
O9 Cs1 3.329(3) 4_645 ?
O9 Cs3 3.562(5) 4_645 ?
O9 Cs2 3.771(3) 4_645 ?
O10 Co2 2.037(2) 2 ?
O10 Cs3 3.018(5) 7_655 ?
O10 Cs2 3.082(3) 7_655 ?
O10 Cs1 3.106(3) 7_655 ?
O10 H2 0.74(6) . ?
O10 H3 0.82(5) . ?
O11 P2 1.497(2) 6_656 ?
O11 Cs3 3.510(6) 8_565 ?
O11 Cs1 3.790(4) 8_565 ?
O12 P1 1.541(2) 6_656 ?
O12 Cs2 3.367(3) 7_655 ?
O12 Cs1 3.566(3) 7_655 ?
O12 Cs3 3.718(5) 7_655 ?
O14 P1 1.549(2) 6_656 ?
O14 Cs2 3.685(4) 6_656 ?
